data_4129304
loop_
_publ_author_name
'Liu, Lujia'
'Telfer, Shane G.'

_publ_section_title
;
 Systematic ligand modulation enhances the moisture stability and gas
 sorption characteristics of quaternary metal-organic frameworks.
;
_journal_issue 11
_journal_name_full 'Journal of the American Chemical Society'
_journal_page_first 3901
_journal_page_last 3909
_journal_paper_doi 10.1021/jacs.5b00365
_journal_volume 137
_journal_year 2015
_chemical_formula_sum 'C81 H120 O3'
_chemical_formula_weight 1141.76
_space_group_crystal_system triclinic
_space_group_IT_number 2
_space_group_name_Hall '-P 1'
_space_group_name_H-M_alt 'P -1'
_atom_sites_solution_hydrogens geom
_audit_creation_method SHELXL-2013
_cell_angle_alpha 100.200(7)
_cell_angle_beta 101.975(7)
_cell_angle_gamma 96.601(7)
_cell_formula_units_Z 2
_cell_length_a 11.1927(2)
_cell_length_b 15.0300(3)
_cell_length_c 22.5983(16)
_cell_measurement_reflns_used 22171
_cell_measurement_temperature 143(2)
_cell_measurement_theta_max 71.89
_cell_measurement_theta_min 6.54
_cell_volume 3614.4(3)
_computing_cell_refinement 'FSProcess in Process-Auto (Rigaku, 1998)'
_computing_data_collection 'CrystalClear (Rigaku, 2005)'
_computing_data_reduction 'FSProcess in Process-Auto (Rigaku, 1998)'
_computing_molecular_graphics 'OLEX (Dolomanov, 2003)'
_computing_publication_material 'SHELXL-97 (Sheldrick, 1997)'
_computing_structure_refinement 'SHELXL-97 (Sheldrick, 1997)'
_computing_structure_solution 'SHELXS-97 (Sheldrick, 2008)'
_diffrn_ambient_temperature 143(2)
_diffrn_detector_area_resol_mean 10
_diffrn_measured_fraction_theta_full 0.978
_diffrn_measured_fraction_theta_max 0.949
_diffrn_measurement_device_type 'Rigaku Spider'
_diffrn_measurement_method \w-scans
_diffrn_radiation_type CuK\a
_diffrn_radiation_wavelength 1.54178
_diffrn_reflns_av_R_equivalents 0.0513
_diffrn_reflns_av_unetI/netI 0.0502
_diffrn_reflns_Laue_measured_fraction_full 0.978
_diffrn_reflns_Laue_measured_fraction_max 0.949
_diffrn_reflns_limit_h_max 9
_diffrn_reflns_limit_h_min -12
_diffrn_reflns_limit_k_max 18
_diffrn_reflns_limit_k_min -18
_diffrn_reflns_limit_l_max 27
_diffrn_reflns_limit_l_min -27
_diffrn_reflns_number 48841
_diffrn_reflns_point_group_measured_fraction_full 0.978
_diffrn_reflns_point_group_measured_fraction_max 0.949
_diffrn_reflns_theta_full 67.679
_diffrn_reflns_theta_max 72.077
_diffrn_reflns_theta_min 6.538
_diffrn_source 'Rigaku MM007 rotating anode'
_exptl_absorpt_coefficient_mu 0.458
_exptl_absorpt_correction_T_max 1.000000
_exptl_absorpt_correction_T_min 0.765606
_exptl_absorpt_correction_type multi-scan
_exptl_absorpt_process_details '(ABSCOR; Higashi, 1995)'
_exptl_crystal_colour yellow
_exptl_crystal_density_diffrn 1.049
_exptl_crystal_density_method 'not measured'
_exptl_crystal_description rod
_exptl_crystal_F_000 1260
_exptl_crystal_size_max 1.102
_exptl_crystal_size_mid 0.355
_exptl_crystal_size_min 0.230
_refine_diff_density_max 0.537
_refine_diff_density_min -0.405
_refine_diff_density_rms 0.071
_refine_ls_extinction_method none
_refine_ls_goodness_of_fit_ref 1.168
_refine_ls_hydrogen_treatment constr
_refine_ls_matrix_type full
_refine_ls_number_parameters 775
_refine_ls_number_reflns 13521
_refine_ls_number_restraints 1
_refine_ls_restrained_S_all 1.168
_refine_ls_R_factor_all 0.1093
_refine_ls_R_factor_gt 0.0856
_refine_ls_shift/su_max 0.000
_refine_ls_shift/su_mean 0.000
_refine_ls_structure_factor_coef Fsqd
_refine_ls_weighting_details
;
 w=1/[\s^2^(Fo^2^)+(0.1678P)^2^+1.1032P]
 where P=(Fo^2^+2Fc^2^)/3
;
_refine_ls_weighting_scheme calc
_refine_ls_wR_factor_gt 0.2505
_refine_ls_wR_factor_ref 0.3020
_reflns_Friedel_coverage 0.000
_reflns_number_gt 9349
_reflns_number_total 13521
_reflns_threshold_expression 'I > 2\s(I)'
_cod_data_source_file ja5b00365_si_003.cif
_cod_data_source_block shelx
_cod_database_code 4129304
_shelx_space_group_comment
;
The symmetry employed for this shelxl refinement is uniquely defined
by the following loop, which should always be used as a source of
symmetry information in preference to the above space-group names.
They are only intended as comments.
;
_shelx_estimated_absorpt_t_min 0.632
_shelx_estimated_absorpt_t_max 0.902
_shelxl_version_number 2013-2

loop_
_space_group_symop_operation_xyz
'x, y, z'
'-x, -y, -z'

loop_
_atom_site_label
_atom_site_type_symbol
_atom_site_fract_x
_atom_site_fract_y
_atom_site_fract_z
_atom_site_U_iso_or_equiv
_atom_site_adp_type
_atom_site_occupancy
_atom_site_site_symmetry_order
_atom_site_calc_flag
_atom_site_refinement_flags_posn
_atom_site_refinement_flags_adp
_atom_site_refinement_flags_occupancy
_atom_site_disorder_assembly
_atom_site_disorder_group
O1 O 0.16086(18) 0.51125(15) 0.28750(9) 0.0535(5) Uani 1 1 d . . . . .
C9 C 0.3683(2) 0.43851(16) 0.26404(11) 0.0328(5) Uani 1 1 d . . . . .
H9 H 0.2963 0.4264 0.2312 0.039 Uiso 1 1 calc R U . . .
C18 C 1.1029(2) 0.39184(17) 0.41578(11) 0.0346(6) Uani 1 1 d . . . . .
H18 H 1.1051 0.4303 0.4543 0.042 Uiso 1 1 calc R U . . .
C10 C 0.3686(2) 0.49298(17) 0.32088(11) 0.0346(6) Uani 1 1 d . . . . .
O2 O 1.3348(2) 0.44361(17) 0.49885(9) 0.0602(6) Uani 1 1 d . . . . .
C17 C 0.9962(2) 0.37205(16) 0.37013(10) 0.0317(5) Uani 1 1 d . U . . .
C20 C 1.2026(3) 0.29806(17) 0.34903(11) 0.0375(6) Uani 1 1 d . . . . .
H20 H 1.2728 0.2714 0.3422 0.045 Uiso 1 1 calc R U . . .
C12 C 0.5809(2) 0.47237(18) 0.36017(11) 0.0369(6) Uani 1 1 d . . . . .
H12 H 0.6527 0.4843 0.3931 0.044 Uiso 1 1 calc R U . . .
C11 C 0.4753(2) 0.50948(18) 0.36817(11) 0.0376(6) Uani 1 1 d . . . . .
H11 H 0.4762 0.5469 0.4069 0.045 Uiso 1 1 calc R U . . .
C13 C 0.5802(2) 0.41745(16) 0.30326(11) 0.0315(5) Uani 1 1 d . . . . .
C21 C 1.0961(2) 0.27921(17) 0.30267(11) 0.0351(6) Uani 1 1 d . . . . .
H21 H 1.0942 0.2412 0.2640 0.042 Uiso 1 1 calc R U . . .
C22 C 0.9910(2) 0.31579(16) 0.31228(10) 0.0310(5) Uani 1 1 d . . . . .
C7 C 0.4883(2) 0.34119(17) 0.19731(10) 0.0316(5) Uani 1 1 d . . . . .
C34 C 0.3858(2) 0.25649(17) 0.18109(11) 0.0355(6) Uani 1 1 d . . . . .
H34A H 0.3051 0.2780 0.1797 0.043 Uiso 1 1 calc R U . . .
H34B H 0.3837 0.2221 0.1392 0.043 Uiso 1 1 calc R U . . .
C25 C 0.8676(2) 0.20002(17) 0.16725(10) 0.0341(6) Uani 1 1 d . . . . .
C66 C 0.9004(3) 0.11243(17) 0.18971(12) 0.0384(6) Uani 1 1 d . . . . .
H66A H 0.9215 0.0711 0.1555 0.046 Uiso 1 1 calc R U . . .
H66B H 0.9753 0.1298 0.2240 0.046 Uiso 1 1 calc R U . . .
C19 C 1.2096(2) 0.35546(17) 0.40585(11) 0.0354(6) Uani 1 1 d . . . . .
C27 C 0.7566(3) 0.1151(2) 0.05590(12) 0.0462(7) Uani 1 1 d . . . . .
H27 H 0.8270 0.0877 0.0504 0.055 Uiso 1 1 calc R U . . .
C58 C 0.8905(2) 0.50838(16) 0.39582(11) 0.0348(6) Uani 1 1 d . . . . .
H58A H 0.8262 0.5227 0.4186 0.042 Uiso 1 1 calc R U . . .
H58B H 0.9717 0.5280 0.4256 0.042 Uiso 1 1 calc R U . . .
C14 C 0.2534(2) 0.53112(18) 0.32908(12) 0.0373(6) Uani 1 1 d . . . . .
C74 C 0.9768(3) 0.25060(19) 0.14800(11) 0.0390(6) Uani 1 1 d . . . . .
H74A H 1.0532 0.2542 0.1802 0.047 Uiso 1 1 calc R U . . .
H74B H 0.9877 0.2137 0.1091 0.047 Uiso 1 1 calc R U . . .
C42 C 0.4774(2) 0.39683(18) 0.14500(11) 0.0368(6) Uani 1 1 d . . . . .
H42A H 0.4635 0.3537 0.1048 0.044 Uiso 1 1 calc R U . . .
H42B H 0.4042 0.4282 0.1443 0.044 Uiso 1 1 calc R U . . .
C4 C 0.8651(2) 0.30911(16) 0.27323(10) 0.0304(5) Uani 1 1 d . . . . .
C5 C 0.8116(2) 0.26176(16) 0.21238(10) 0.0312(5) Uani 1 1 d . . . . .
C31 C 0.6562(3) 0.21234(18) 0.12106(11) 0.0375(6) Uani 1 1 d . . . . .
C8 C 0.4732(2) 0.40222(16) 0.25564(11) 0.0328(5) Uani 1 1 d . . . . .
C35 C 0.4004(3) 0.19101(18) 0.22570(12) 0.0399(6) Uani 1 1 d . . . . .
H35A H 0.4759 0.1633 0.2237 0.048 Uiso 1 1 calc R U . . .
H35B H 0.4109 0.2259 0.2684 0.048 Uiso 1 1 calc R U . . .
C50 C 0.8202(2) 0.35772(17) 0.42173(11) 0.0349(6) Uani 1 1 d . . . . .
H50A H 0.8785 0.3799 0.4626 0.042 Uiso 1 1 calc R U . . .
H50B H 0.7412 0.3797 0.4247 0.042 Uiso 1 1 calc R U . . .
C2 C 0.6734(2) 0.36747(16) 0.27999(10) 0.0301(5) Uani 1 1 d . . . . .
C16 C 0.8729(2) 0.40231(16) 0.37347(10) 0.0285(5) Uani 1 1 d . U . . .
C3 C 0.7967(2) 0.36216(16) 0.30744(10) 0.0312(5) Uani 1 1 d . . . . .
C76 C 1.0632(3) 0.3895(2) 0.11141(13) 0.0476(7) Uani 1 1 d . . . . .
H76A H 1.1447 0.3870 0.1378 0.057 Uiso 1 1 calc R U . . .
H76B H 1.0579 0.3524 0.0699 0.057 Uiso 1 1 calc R U . . .
C30 C 0.5498(3) 0.1949(2) 0.07311(12) 0.0460(7) Uani 1 1 d . . . . .
H30 H 0.4791 0.2218 0.0788 0.055 Uiso 1 1 calc R U . . .
C6 C 0.6880(2) 0.26799(16) 0.18503(10) 0.0314(5) Uani 1 1 d . . . . .
C1 C 0.6192(2) 0.32080(16) 0.21832(10) 0.0313(5) Uani 1 1 d . . . . .
C15 C 0.2578(3) 0.5939(2) 0.38929(14) 0.0484(7) Uani 1 1 d . . . . .
H15A H 0.1771 0.6137 0.3883 0.073 Uiso 1 1 calc R U . . .
H15B H 0.3213 0.6475 0.3957 0.073 Uiso 1 1 calc R U . . .
H15C H 0.2778 0.5615 0.4232 0.073 Uiso 1 1 calc R U . . .
C26 C 0.7598(3) 0.17259(18) 0.11133(11) 0.0376(6) Uani 1 1 d . . . . .
C36 C 0.2904(3) 0.11587(18) 0.21098(13) 0.0442(7) Uani 1 1 d . . . . .
H36A H 0.2713 0.0890 0.1662 0.053 Uiso 1 1 calc R U . . .
H36B H 0.2182 0.1436 0.2197 0.053 Uiso 1 1 calc R U . . .
C23 C 1.3255(3) 0.3805(2) 0.45522(12) 0.0445(7) Uani 1 1 d . . . . .
C28 C 0.6509(3) 0.0973(2) 0.00807(12) 0.0507(8) Uani 1 1 d . . . . .
O3 O 0.7319(3) -0.0090(2) -0.05579(11) 0.0979(11) Uani 1 1 d . . . . .
C29 C 0.5476(3) 0.1384(2) 0.01737(12) 0.0502(8) Uani 1 1 d . . . . .
H29 H 0.4753 0.1270 -0.0152 0.060 Uiso 1 1 calc R U . . .
C75 C 0.9627(3) 0.3470(2) 0.13829(15) 0.0520(7) Uani 1 1 d . . . . .
H75A H 0.8813 0.3449 0.1102 0.062 Uiso 1 1 calc R U . . .
H75B H 0.9637 0.3865 0.1785 0.062 Uiso 1 1 calc R U . . .
C51 C 0.7971(3) 0.25322(19) 0.40867(13) 0.0458(7) Uani 1 1 d . . . . .
H51A H 0.7343 0.2298 0.3694 0.055 Uiso 1 1 calc R U . . .
H51B H 0.8745 0.2299 0.4040 0.055 Uiso 1 1 calc R U . . .
C43 C 0.5908(3) 0.4681(2) 0.15194(12) 0.0436(6) Uani 1 1 d . . . . .
H43A H 0.6624 0.4362 0.1482 0.052 Uiso 1 1 calc R U . . .
H43B H 0.6099 0.5073 0.1939 0.052 Uiso 1 1 calc R U . . .
C59 C 0.8850(3) 0.56614(17) 0.34657(12) 0.0393(6) Uani 1 1 d . . . . .
H59A H 0.8000 0.5545 0.3202 0.047 Uiso 1 1 calc R U . . .
H59B H 0.9415 0.5474 0.3200 0.047 Uiso 1 1 calc R U . . .
C44 C 0.5751(3) 0.5291(2) 0.10445(13) 0.0482(7) Uani 1 1 d . . . . .
H44A H 0.5463 0.4900 0.0625 0.058 Uiso 1 1 calc R U . . .
H44B H 0.5108 0.5671 0.1115 0.058 Uiso 1 1 calc R U . . .
C45 C 0.6944(3) 0.5913(2) 0.10769(14) 0.0504(7) Uani 1 1 d . . . . .
H45A H 0.7572 0.5528 0.0989 0.060 Uiso 1 1 calc R U . . .
H45B H 0.7251 0.6276 0.1504 0.060 Uiso 1 1 calc R U . . .
C24 C 1.4313(3) 0.3274(2) 0.45100(14) 0.0553(8) Uani 1 1 d . . . . .
H24A H 1.5025 0.3553 0.4852 0.083 Uiso 1 1 calc R U . . .
H24B H 1.4542 0.3286 0.4116 0.083 Uiso 1 1 calc R U . . .
H24C H 1.4057 0.2639 0.4535 0.083 Uiso 1 1 calc R U . . .
C67 C 0.8006(3) 0.0597(2) 0.21161(15) 0.0494(7) Uani 1 1 d . . . . .
H67A H 0.7863 0.0982 0.2491 0.059 Uiso 1 1 calc R U . . .
H67B H 0.7227 0.0482 0.1792 0.059 Uiso 1 1 calc R U . . .
C37 C 0.3063(3) 0.0390(2) 0.24618(14) 0.0520(7) Uani 1 1 d . . . . .
H37A H 0.3157 0.0639 0.2908 0.062 Uiso 1 1 calc R U . . .
H37B H 0.3828 0.0146 0.2410 0.062 Uiso 1 1 calc R U . . .
C32 C 0.6488(3) 0.0354(3) -0.05190(14) 0.0624(9) Uani 1 1 d . . . . .
C47 C 0.8042(3) 0.7169(2) 0.06654(15) 0.0568(8) Uani 1 1 d . . . . .
H47A H 0.8375 0.7509 0.1097 0.068 Uiso 1 1 calc R U . . .
H47B H 0.8641 0.6767 0.0560 0.068 Uiso 1 1 calc R U . . .
C60 C 0.9212(3) 0.66915(19) 0.37495(14) 0.0496(7) Uani 1 1 d . . . . .
H60A H 1.0112 0.6818 0.3936 0.060 Uiso 1 1 calc R U . . .
H60B H 0.9056 0.7032 0.3411 0.060 Uiso 1 1 calc R U . . .
C61 C 0.8550(3) 0.7065(2) 0.42355(15) 0.0542(8) Uani 1 1 d . . . . .
H61A H 0.8709 0.6730 0.4577 0.065 Uiso 1 1 calc R U . . .
H61B H 0.7649 0.6942 0.4051 0.065 Uiso 1 1 calc R U . . .
C77 C 1.0563(3) 0.4876(2) 0.10587(17) 0.0595(8) Uani 1 1 d . . . . .
H77A H 1.0563 0.5239 0.1469 0.071 Uiso 1 1 calc R U . . .
H77B H 0.9768 0.4895 0.0774 0.071 Uiso 1 1 calc R U . . .
C68 C 0.8295(3) -0.0305(2) 0.22639(17) 0.0582(8) Uani 1 1 d . . . . .
H68A H 0.8473 -0.0677 0.1894 0.070 Uiso 1 1 calc R U . . .
H68B H 0.9057 -0.0185 0.2598 0.070 Uiso 1 1 calc R U . . .
C78 C 1.1607(3) 0.5321(2) 0.08258(17) 0.0613(9) Uani 1 1 d . . . . .
H78A H 1.1641 0.4937 0.0428 0.074 Uiso 1 1 calc R U . . .
H78B H 1.2398 0.5339 0.1124 0.074 Uiso 1 1 calc R U . . .
C46 C 0.6826(3) 0.6571(2) 0.06313(16) 0.0574(8) Uani 1 1 d . . . . .
H46A H 0.6505 0.6212 0.0204 0.069 Uiso 1 1 calc R U . . .
H46B H 0.6216 0.6970 0.0725 0.069 Uiso 1 1 calc R U . . .
C69 C 0.7295(4) -0.0861(2) 0.24600(18) 0.0637(9) Uani 1 1 d . . . . .
H69A H 0.7186 -0.0522 0.2858 0.076 Uiso 1 1 calc R U . . .
H69B H 0.6508 -0.0923 0.2149 0.076 Uiso 1 1 calc R U . . .
C52 C 0.7526(4) 0.2182(2) 0.46057(18) 0.0664(10) Uani 1 1 d . . . . .
H52A H 0.8164 0.2417 0.4995 0.080 Uiso 1 1 calc R U . . .
H52B H 0.6767 0.2435 0.4657 0.080 Uiso 1 1 calc R U . . .
C38 C 0.1972(3) -0.0386(2) 0.2242(2) 0.0676(10) Uani 1 1 d . . . . .
H38A H 0.1226 -0.0142 0.2326 0.081 Uiso 1 1 calc R U . . .
H38B H 0.1835 -0.0584 0.1788 0.081 Uiso 1 1 calc R U . . .
C33 C 0.5424(3) 0.0292(3) -0.10619(14) 0.0690(11) Uani 1 1 d . . . . .
H33A H 0.4653 0.0054 -0.0963 0.103 Uiso 1 1 calc R U . . .
H33B H 0.5553 -0.0120 -0.1423 0.103 Uiso 1 1 calc R U . . .
H33C H 0.5374 0.0902 -0.1153 0.103 Uiso 1 1 calc R U . . .
C39 C 0.2082(4) -0.1214(2) 0.25205(19) 0.0675(10) Uani 1 1 d . . . . .
H39A H 0.2234 -0.1021 0.2975 0.081 Uiso 1 1 calc R U . . .
H39B H 0.2813 -0.1474 0.2428 0.081 Uiso 1 1 calc R U . . .
C70 C 0.7549(4) -0.1802(3) 0.2535(2) 0.0820(12) Uani 1 1 d . . . . .
H70A H 0.8322 -0.1734 0.2857 0.098 Uiso 1 1 calc R U . . .
H70B H 0.7697 -0.2126 0.2142 0.098 Uiso 1 1 calc R U . . .
C48 C 0.7953(4) 0.7852(3) 0.0244(2) 0.0781(12) Uani 1 1 d . . . . .
H48A H 0.7336 0.8244 0.0339 0.094 Uiso 1 1 calc R U . . .
H48B H 0.7651 0.7514 -0.0190 0.094 Uiso 1 1 calc R U . . .
C72 C 0.5319(4) -0.2579(3) 0.2270(2) 0.0767(11) Uani 1 1 d . . . . .
H72A H 0.5425 -0.2776 0.1844 0.092 Uiso 1 1 calc R U . . .
H72B H 0.4958 -0.2006 0.2289 0.092 Uiso 1 1 calc R U . . .
C79 C 1.1489(4) 0.6285(3) 0.0733(2) 0.0750(11) Uani 1 1 d . . . . .
H79A H 1.1297 0.6637 0.1106 0.090 Uiso 1 1 calc R U . . .
H79B H 1.0781 0.6253 0.0380 0.090 Uiso 1 1 calc R U . . .
C63 C 0.8517(4) 0.8412(3) 0.5112(2) 0.0833(13) Uani 1 1 d . . . . .
H63A H 0.7601 0.8311 0.5016 0.100 Uiso 1 1 calc R U . . .
H63B H 0.8797 0.8016 0.5403 0.100 Uiso 1 1 calc R U . . .
C73 C 0.4437(4) -0.3321(3) 0.2419(2) 0.0862(13) Uani 1 1 d . . . . .
H73A H 0.4825 -0.3872 0.2435 0.129 Uiso 1 1 calc R U . . .
H73B H 0.3666 -0.3470 0.2098 0.129 Uiso 1 1 calc R U . . .
H73C H 0.4258 -0.3097 0.2821 0.129 Uiso 1 1 calc R U . . .
C62 C 0.8932(4) 0.8087(2) 0.45035(19) 0.0714(11) Uani 1 1 d . . . . .
H62A H 0.8572 0.8429 0.4192 0.086 Uiso 1 1 calc R U . . .
H62B H 0.9843 0.8239 0.4585 0.086 Uiso 1 1 calc R U . . .
C71 C 0.6530(4) -0.2407(3) 0.2710(2) 0.0800(12) Uani 1 1 d . . . . .
H71A H 0.6803 -0.3002 0.2747 0.096 Uiso 1 1 calc R U . . .
H71B H 0.6432 -0.2112 0.3121 0.096 Uiso 1 1 calc R U . . .
C53 C 0.7252(5) 0.1152(3) 0.4508(3) 0.0974(17) Uani 1 1 d . . . . .
H53A H 0.7047 0.0983 0.4884 0.117 Uiso 0.543(5) 1 calc R U P A 1
H53B H 0.7998 0.0890 0.4444 0.117 Uiso 0.543(5) 1 calc R U P A 1
H53C H 0.7871 0.0903 0.4298 0.117 Uiso 0.457(5) 1 calc R U P A 2
H53D H 0.7411 0.0997 0.4923 0.117 Uiso 0.457(5) 1 calc R U P A 2
C40 C 0.0957(4) -0.1964(3) 0.2296(3) 0.0899(14) Uani 1 1 d . . . . .
H40A H 0.0225 -0.1699 0.2382 0.108 Uiso 1 1 calc R U . . .
H40B H 0.0816 -0.2163 0.1842 0.108 Uiso 1 1 calc R U . . .
C49 C 0.9176(4) 0.8461(3) 0.0305(2) 0.0859(13) Uani 1 1 d . . . . .
H49A H 0.9465 0.8818 0.0729 0.129 Uiso 1 1 calc R U . . .
H49B H 0.9059 0.8877 0.0017 0.129 Uiso 1 1 calc R U . . .
H49C H 0.9791 0.8079 0.0208 0.129 Uiso 1 1 calc R U . . .
C65 C 0.8542(7) 0.9617(4) 0.6011(2) 0.137(2) Uani 1 1 d . . . . .
H65A H 0.7648 0.9419 0.5934 0.205 Uiso 1 1 calc R U . . .
H65B H 0.8731 1.0283 0.6158 0.205 Uiso 1 1 calc R U . . .
H65C H 0.8974 0.9318 0.6325 0.205 Uiso 1 1 calc R U . . .
C80 C 1.2647(5) 0.6811(4) 0.0610(3) 0.1008(16) Uani 1 1 d . . . . .
H80A H 1.2459 0.7413 0.0530 0.121 Uiso 1 1 calc R U . . .
H80B H 1.3320 0.6928 0.0989 0.121 Uiso 1 1 calc R U . . .
C41 C 0.1044(5) -0.2785(3) 0.2577(3) 0.1076(18) Uani 1 1 d . . . . .
H41A H 0.1728 -0.3081 0.2471 0.161 Uiso 1 1 calc R U . . .
H41B H 0.0268 -0.3215 0.2418 0.161 Uiso 1 1 calc R U . . .
H41C H 0.1192 -0.2599 0.3028 0.161 Uiso 1 1 calc R U . . .
C64 C 0.8953(5) 0.9363(3) 0.5431(2) 0.0958(15) Uani 1 1 d . . . . .
H64A H 0.8655 0.9766 0.5149 0.115 Uiso 1 1 calc R U . . .
H64B H 0.9868 0.9473 0.5527 0.115 Uiso 1 1 calc R U . . .
C57 C 0.4566(5) -0.1706(3) 0.4092(2) 0.1042(17) Uani 1 1 d . . . . .
H57A H 0.4458 -0.2155 0.3706 0.156 Uiso 0.543(5) 1 calc R U P A 1
H57B H 0.3827 -0.1791 0.4257 0.156 Uiso 0.543(5) 1 calc R U P A 1
H57C H 0.5289 -0.1791 0.4394 0.156 Uiso 0.543(5) 1 calc R U P A 1
H57D H 0.4382 -0.1872 0.3640 0.156 Uiso 0.457(5) 1 calc R U P A 2
H57E H 0.3796 -0.1790 0.4232 0.156 Uiso 0.457(5) 1 calc R U P A 2
H57F H 0.5127 -0.2098 0.4266 0.156 Uiso 0.457(5) 1 calc R U P A 2
C55A C 0.5635(8) -0.0342(5) 0.3779(4) 0.0706(14) Uani 0.543(5) 1 d . . P A 1
H55A H 0.5445 -0.0574 0.3326 0.085 Uiso 0.543(5) 1 calc R U P A 1
H55B H 0.6382 -0.0590 0.3953 0.085 Uiso 0.543(5) 1 calc R U P A 1
C81 C 1.3089(5) 0.6356(4) 0.0100(3) 0.1151(19) Uani 1 1 d . . . . .
H81A H 1.3316 0.5771 0.0182 0.173 Uiso 1 1 calc R U . . .
H81B H 1.3815 0.6743 0.0053 0.173 Uiso 1 1 calc R U . . .
H81C H 1.2436 0.6244 -0.0280 0.173 Uiso 1 1 calc R U . . .
C56A C 0.4762(12) -0.0733(9) 0.3966(6) 0.097(3) Uani 0.543(5) 1 d . . P A 1
H56A H 0.3999 -0.0694 0.3665 0.116 Uiso 0.543(5) 1 calc R U P A 1
H56B H 0.4744 -0.0323 0.4357 0.116 Uiso 0.543(5) 1 calc R U P A 1
C55B C 0.5990(9) -0.0261(6) 0.4264(4) 0.0706(14) Uani 0.457(5) 1 d . . P A 2
H55C H 0.6192 -0.0596 0.3888 0.085 Uiso 0.457(5) 1 calc R U P A 2
H55D H 0.6655 -0.0319 0.4613 0.085 Uiso 0.457(5) 1 calc R U P A 2
C56B C 0.5192(14) -0.0685(11) 0.4312(8) 0.097(3) Uani 0.457(5) 1 d . . P A 2
H56C H 0.4511 -0.0352 0.4169 0.116 Uiso 0.457(5) 1 calc R U P A 2
H56D H 0.5300 -0.0585 0.4766 0.116 Uiso 0.457(5) 1 calc R U P A 2
C54A C 0.6036(9) 0.0692(6) 0.3880(4) 0.0704(17) Uani 0.543(5) 1 d . . P A 1
H54A H 0.5318 0.1001 0.3931 0.084 Uiso 0.543(5) 1 calc R U P A 1
H54B H 0.6274 0.0830 0.3503 0.084 Uiso 0.543(5) 1 calc R U P A 1
C54B C 0.6242(11) 0.0731(7) 0.4223(5) 0.0704(17) Uani 0.457(5) 1 d . . P A 2
H54C H 0.6148 0.0762 0.3782 0.084 Uiso 0.457(5) 1 calc R U P A 2
H54D H 0.5600 0.1048 0.4374 0.084 Uiso 0.457(5) 1 calc R U P A 2

loop_
_atom_site_aniso_label
_atom_site_aniso_U_11
_atom_site_aniso_U_22
_atom_site_aniso_U_33
_atom_site_aniso_U_23
_atom_site_aniso_U_13
_atom_site_aniso_U_12
O1 0.0354(11) 0.0662(14) 0.0521(12) -0.0011(10) 0.0015(9) 0.0166(10)
C9 0.0276(12) 0.0352(12) 0.0339(12) 0.0038(10) 0.0049(10) 0.0068(10)
C18 0.0392(14) 0.0386(13) 0.0252(11) 0.0022(9) 0.0077(10) 0.0083(11)
C10 0.0303(13) 0.0349(13) 0.0388(13) 0.0042(10) 0.0092(10) 0.0089(10)
O2 0.0478(13) 0.0852(16) 0.0350(10) -0.0124(10) -0.0012(9) 0.0177(11)
C17 0.0362(14) 0.0317(12) 0.0261(11) 0.0027(9) 0.0066(10) 0.0065(10)
C20 0.0416(15) 0.0381(13) 0.0323(12) 0.0021(10) 0.0082(11) 0.0127(11)
C12 0.0357(14) 0.0425(14) 0.0294(12) -0.0005(10) 0.0048(10) 0.0104(11)
C11 0.0401(15) 0.0393(13) 0.0312(12) -0.0017(10) 0.0087(11) 0.0101(11)
C13 0.0317(13) 0.0332(12) 0.0298(11) 0.0036(9) 0.0087(10) 0.0081(10)
C21 0.0321(13) 0.0397(13) 0.0306(12) -0.0002(10) 0.0065(10) 0.0073(11)
C22 0.0316(13) 0.0331(12) 0.0264(11) 0.0025(9) 0.0050(9) 0.0069(10)
C7 0.0265(12) 0.0387(13) 0.0281(11) 0.0024(10) 0.0048(9) 0.0085(10)
C34 0.0304(13) 0.0387(13) 0.0329(12) -0.0011(10) 0.0046(10) 0.0058(10)
C25 0.0379(14) 0.0364(13) 0.0243(11) -0.0019(9) 0.0051(10) 0.0081(11)
C66 0.0390(14) 0.0366(13) 0.0342(12) -0.0033(10) 0.0037(11) 0.0095(11)
C19 0.0352(14) 0.0406(13) 0.0286(12) 0.0033(10) 0.0053(10) 0.0084(11)
C27 0.0503(17) 0.0539(17) 0.0287(12) -0.0057(11) 0.0044(12) 0.0151(14)
C58 0.0381(14) 0.0325(12) 0.0311(12) -0.0005(9) 0.0064(10) 0.0087(10)
C14 0.0278(13) 0.0412(14) 0.0446(14) 0.0069(11) 0.0120(11) 0.0087(11)
C74 0.0388(14) 0.0492(15) 0.0284(12) 0.0050(11) 0.0062(10) 0.0118(12)
C42 0.0357(14) 0.0433(14) 0.0290(12) 0.0055(10) 0.0029(10) 0.0076(11)
C4 0.0311(13) 0.0314(12) 0.0264(11) 0.0022(9) 0.0050(9) 0.0046(10)
C5 0.0309(13) 0.0330(12) 0.0274(11) 0.0017(9) 0.0054(10) 0.0055(10)
C31 0.0435(15) 0.0404(14) 0.0253(11) -0.0015(10) 0.0064(11) 0.0088(11)
C8 0.0361(14) 0.0325(12) 0.0283(11) 0.0035(9) 0.0068(10) 0.0058(10)
C35 0.0430(15) 0.0384(14) 0.0336(12) 0.0004(10) 0.0064(11) 0.0032(11)
C50 0.0331(13) 0.0391(13) 0.0303(12) 0.0032(10) 0.0050(10) 0.0079(11)
C2 0.0319(13) 0.0316(12) 0.0247(11) 0.0011(9) 0.0048(9) 0.0069(10)
C16 0.0209(11) 0.0336(12) 0.0283(11) 0.0009(9) 0.0048(9) 0.0035(9)
C3 0.0336(13) 0.0303(12) 0.0264(11) 0.0024(9) 0.0030(10) 0.0043(10)
C76 0.0468(17) 0.0573(17) 0.0405(14) 0.0158(13) 0.0087(12) 0.0099(14)
C30 0.0487(17) 0.0531(16) 0.0294(12) -0.0056(11) 0.0037(12) 0.0129(13)
C6 0.0302(13) 0.0362(12) 0.0240(11) -0.0003(9) 0.0030(9) 0.0057(10)
C1 0.0308(13) 0.0325(12) 0.0264(11) 0.0021(9) 0.0026(9) 0.0019(10)
C15 0.0459(17) 0.0433(15) 0.0537(17) -0.0020(13) 0.0139(13) 0.0130(13)
C26 0.0398(15) 0.0418(14) 0.0281(12) -0.0006(10) 0.0051(11) 0.0103(11)
C36 0.0410(16) 0.0387(14) 0.0524(16) 0.0002(12) 0.0171(13) 0.0067(12)
C23 0.0429(16) 0.0570(17) 0.0319(13) 0.0039(12) 0.0058(11) 0.0153(13)
C28 0.0543(18) 0.0608(18) 0.0289(13) -0.0077(12) 0.0057(12) 0.0100(15)
O3 0.0830(19) 0.138(3) 0.0496(14) -0.0402(15) -0.0060(13) 0.0559(19)
C29 0.0469(17) 0.0648(19) 0.0302(13) -0.0074(12) 0.0008(12) 0.0150(15)
C75 0.0574(19) 0.0500(17) 0.0539(17) 0.0158(14) 0.0181(15) 0.0129(14)
C51 0.0538(18) 0.0405(15) 0.0460(15) 0.0109(12) 0.0144(13) 0.0113(13)
C43 0.0422(16) 0.0491(16) 0.0381(14) 0.0122(12) 0.0027(12) 0.0087(12)
C59 0.0376(14) 0.0381(14) 0.0400(13) 0.0062(11) 0.0072(11) 0.0034(11)
C44 0.0476(17) 0.0544(17) 0.0431(15) 0.0191(13) 0.0060(13) 0.0047(14)
C45 0.0459(17) 0.0551(17) 0.0501(16) 0.0188(14) 0.0056(13) 0.0061(14)
C24 0.0389(16) 0.074(2) 0.0470(16) 0.0035(15) -0.0026(13) 0.0226(15)
C67 0.0479(17) 0.0434(15) 0.0579(17) 0.0123(13) 0.0131(14) 0.0072(13)
C37 0.059(2) 0.0424(16) 0.0552(17) 0.0057(13) 0.0201(15) 0.0042(14)
C32 0.058(2) 0.082(2) 0.0349(15) -0.0175(15) 0.0048(14) 0.0200(18)
C47 0.055(2) 0.0588(19) 0.0585(19) 0.0230(15) 0.0101(15) 0.0069(15)
C60 0.0551(19) 0.0386(15) 0.0561(17) 0.0087(13) 0.0156(14) 0.0083(13)
C61 0.062(2) 0.0387(15) 0.0614(19) 0.0028(13) 0.0165(16) 0.0123(14)
C77 0.063(2) 0.0568(19) 0.064(2) 0.0197(16) 0.0232(17) 0.0064(16)
C68 0.0528(19) 0.0529(18) 0.072(2) 0.0177(16) 0.0168(16) 0.0115(15)
C78 0.057(2) 0.068(2) 0.066(2) 0.0300(17) 0.0143(17) 0.0113(17)
C46 0.0526(19) 0.065(2) 0.0585(18) 0.0285(16) 0.0111(15) 0.0054(16)
C69 0.068(2) 0.0543(19) 0.074(2) 0.0208(17) 0.0192(18) 0.0113(17)
C52 0.083(3) 0.059(2) 0.078(2) 0.0328(18) 0.041(2) 0.0280(18)
C38 0.0488(19) 0.0480(18) 0.109(3) 0.0190(18) 0.024(2) 0.0071(15)
C33 0.063(2) 0.095(3) 0.0316(14) -0.0190(16) -0.0015(14) 0.016(2)
C39 0.072(2) 0.0516(19) 0.084(2) 0.0147(17) 0.032(2) 0.0059(17)
C70 0.076(3) 0.067(2) 0.108(3) 0.031(2) 0.020(2) 0.013(2)
C48 0.070(3) 0.084(3) 0.095(3) 0.051(2) 0.022(2) 0.013(2)
C72 0.083(3) 0.064(2) 0.080(3) 0.0062(19) 0.025(2) 0.003(2)
C79 0.070(3) 0.070(2) 0.095(3) 0.034(2) 0.028(2) 0.0066(19)
C63 0.095(3) 0.054(2) 0.110(3) 0.006(2) 0.051(3) 0.017(2)
C73 0.095(3) 0.066(2) 0.101(3) 0.007(2) 0.048(3) -0.009(2)
C62 0.075(3) 0.0437(18) 0.093(3) -0.0042(17) 0.028(2) 0.0111(17)
C71 0.087(3) 0.069(2) 0.090(3) 0.032(2) 0.022(2) 0.011(2)
C53 0.122(4) 0.065(3) 0.152(5) 0.061(3) 0.089(4) 0.041(3)
C40 0.073(3) 0.056(2) 0.147(4) 0.024(2) 0.038(3) 0.009(2)
C49 0.073(3) 0.081(3) 0.111(3) 0.045(3) 0.025(3) -0.003(2)
C65 0.181(7) 0.137(5) 0.091(4) -0.014(3) 0.058(4) 0.036(5)
C80 0.109(4) 0.095(3) 0.120(4) 0.055(3) 0.048(3) 0.011(3)
C41 0.118(4) 0.062(3) 0.162(5) 0.029(3) 0.074(4) 0.008(3)
C64 0.123(4) 0.069(3) 0.098(3) 0.002(2) 0.039(3) 0.025(3)
C57 0.133(4) 0.065(3) 0.120(4) 0.013(2) 0.063(3) -0.017(3)
C55A 0.080(4) 0.056(3) 0.074(3) 0.010(3) 0.022(3) 0.004(3)
C81 0.106(4) 0.139(5) 0.118(4) 0.070(4) 0.032(3) 0.013(4)
C56A 0.078(8) 0.060(3) 0.145(12) 0.014(8) 0.026(6) -0.006(5)
C55B 0.080(4) 0.056(3) 0.074(3) 0.010(3) 0.022(3) 0.004(3)
C56B 0.078(8) 0.060(3) 0.145(12) 0.014(8) 0.026(6) -0.006(5)
C54A 0.089(4) 0.051(3) 0.068(4) 0.013(4) 0.015(5) 0.003(3)
C54B 0.089(4) 0.051(3) 0.068(4) 0.013(4) 0.015(5) 0.003(3)

loop_
_atom_type_symbol
_atom_type_description
_atom_type_scat_dispersion_real
_atom_type_scat_dispersion_imag
_atom_type_scat_source
C C 0.0181 0.0091 'International Tables Vol C Tables 4.2.6.8 and 6.1.1.4'
H H 0.0000 0.0000 'International Tables Vol C Tables 4.2.6.8 and 6.1.1.4'
O O 0.0492 0.0322 'International Tables Vol C Tables 4.2.6.8 and 6.1.1.4'

loop_
_geom_angle_atom_site_label_1
_geom_angle_atom_site_label_2
_geom_angle_atom_site_label_3
_geom_angle
C8 C9 C10 119.7(2)
C17 C18 C19 120.4(2)
C11 C10 C9 118.9(2)
C11 C10 C14 122.3(2)
C9 C10 C14 118.8(2)
C18 C17 C22 120.8(2)
C18 C17 C16 127.4(2)
C22 C17 C16 111.7(2)
C21 C20 C19 121.4(2)
C11 C12 C13 119.4(2)
C10 C11 C12 121.7(2)
C12 C13 C8 118.6(2)
C12 C13 C2 133.1(2)
C8 C13 C2 108.2(2)
C20 C21 C22 120.2(2)
C21 C22 C17 118.8(2)
C21 C22 C4 133.6(2)
C17 C22 C4 107.6(2)
C8 C7 C1 101.26(18)
C8 C7 C34 107.4(2)
C1 C7 C34 114.5(2)
C8 C7 C42 108.5(2)
C1 C7 C42 112.4(2)
C34 C7 C42 111.96(19)
C35 C34 C7 115.2(2)
C26 C25 C5 101.02(19)
C26 C25 C74 108.1(2)
C5 C25 C74 113.9(2)
C26 C25 C66 108.4(2)
C5 C25 C66 112.9(2)
C74 C25 C66 111.7(2)
C67 C66 C25 115.7(2)
C20 C19 C18 118.4(2)
C20 C19 C23 122.2(2)
C18 C19 C23 119.4(2)
C26 C27 C28 120.3(3)
C59 C58 C16 117.29(19)
O1 C14 C15 122.1(2)
O1 C14 C10 119.9(2)
C15 C14 C10 118.0(2)
C75 C74 C25 115.0(2)
C43 C42 C7 114.0(2)
C5 C4 C3 120.7(2)
C5 C4 C22 130.8(2)
C3 C4 C22 108.47(19)
C4 C5 C6 119.5(2)
C4 C5 C25 129.6(2)
C6 C5 C25 110.89(19)
C30 C31 C26 119.0(2)
C30 C31 C6 133.1(2)
C26 C31 C6 107.8(2)
C9 C8 C13 121.7(2)
C9 C8 C7 126.6(2)
C13 C8 C7 111.7(2)
C36 C35 C34 112.2(2)
C51 C50 C16 116.2(2)
C3 C2 C1 120.3(2)
C3 C2 C13 131.9(2)
C1 C2 C13 107.8(2)
C17 C16 C3 101.27(18)
C17 C16 C50 108.79(19)
C3 C16 C50 111.53(19)
C17 C16 C58 110.13(19)
C3 C16 C58 117.02(19)
C50 C16 C58 107.78(18)
C2 C3 C4 119.4(2)
C2 C3 C16 129.9(2)
C4 C3 C16 110.6(2)
C77 C76 C75 114.2(3)
C29 C30 C31 119.8(3)
C1 C6 C5 120.4(2)
C1 C6 C31 131.6(2)
C5 C6 C31 108.0(2)
C6 C1 C2 119.7(2)
C6 C1 C7 129.3(2)
C2 C1 C7 110.9(2)
C27 C26 C31 120.9(2)
C27 C26 C25 126.8(2)
C31 C26 C25 112.2(2)
C35 C36 C37 115.5(2)
O2 C23 C19 119.9(3)
O2 C23 C24 120.4(3)
C19 C23 C24 119.7(2)
C27 C28 C29 118.9(2)
C27 C28 C32 119.8(3)
C29 C28 C32 121.3(3)
C30 C29 C28 121.1(3)
C76 C75 C74 113.4(3)
C52 C51 C50 111.1(2)
C42 C43 C44 113.9(2)
C58 C59 C60 112.2(2)
C45 C44 C43 112.5(2)
C44 C45 C46 114.7(2)
C68 C67 C66 114.5(3)
C36 C37 C38 112.4(3)
O3 C32 C28 119.8(3)
O3 C32 C33 121.4(3)
C28 C32 C33 118.8(3)
C48 C47 C46 114.9(3)
C61 C60 C59 116.0(3)
C60 C61 C62 114.4(3)
C76 C77 C78 114.4(3)
C69 C68 C67 115.5(3)
C77 C78 C79 114.1(3)
C47 C46 C45 113.4(3)
C70 C69 C68 114.3(3)
C53 C52 C51 114.6(3)
C39 C38 C37 116.7(3)
C38 C39 C40 114.7(4)
C69 C70 C71 116.1(4)
C47 C48 C49 113.5(3)
C71 C72 C73 110.7(4)
C78 C79 C80 114.7(4)
C64 C63 C62 117.0(4)
C61 C62 C63 113.7(3)
C72 C71 C70 114.8(4)
C54B C53 C52 121.1(6)
C52 C53 C54A 111.7(4)
C41 C40 C39 115.4(4)
C81 C80 C79 115.2(5)
C63 C64 C65 113.9(5)
C56A C55A C54A 126.0(9)
C55A C56A C57 129.2(12)
C56B C55B C54B 132.9(13)
C55B C56B C57 137.8(17)
C55A C54A C53 114.9(6)
C53 C54B C55B 116.2(9)

loop_
_geom_bond_atom_site_label_1
_geom_bond_atom_site_label_2
_geom_bond_distance
O1 C14 1.213(3)
C9 C8 1.384(3)
C9 C10 1.395(3)
C18 C17 1.370(3)
C18 C19 1.412(4)
C10 C11 1.392(3)
C10 C14 1.502(3)
O2 C23 1.219(3)
C17 C22 1.412(3)
C17 C16 1.514(3)
C20 C21 1.378(3)
C20 C19 1.396(3)
C12 C11 1.395(4)
C12 C13 1.398(3)
C13 C8 1.400(3)
C13 C2 1.482(3)
C21 C22 1.395(3)
C22 C4 1.481(3)
C7 C8 1.519(3)
C7 C1 1.527(3)
C7 C34 1.548(3)
C7 C42 1.558(3)
C34 C35 1.527(4)
C25 C26 1.513(3)
C25 C5 1.535(3)
C25 C74 1.545(4)
C25 C66 1.548(4)
C66 C67 1.512(4)
C19 C23 1.486(3)
C27 C26 1.381(3)
C27 C28 1.391(4)
C58 C59 1.524(3)
C58 C16 1.561(3)
C14 C15 1.500(4)
C74 C75 1.524(4)
C42 C43 1.526(4)
C4 C5 1.403(3)
C4 C3 1.410(3)
C5 C6 1.414(3)
C31 C30 1.398(4)
C31 C26 1.403(4)
C31 C6 1.485(3)
C35 C36 1.509(4)
C50 C51 1.527(4)
C50 C16 1.556(3)
C2 C3 1.408(3)
C2 C1 1.417(3)
C16 C3 1.534(3)
C76 C77 1.511(4)
C76 C75 1.516(4)
C30 C29 1.383(3)
C6 C1 1.400(3)
C36 C37 1.521(4)
C23 C24 1.512(4)
C28 C29 1.407(4)
C28 C32 1.496(4)
O3 C32 1.215(4)
C51 C52 1.517(4)
C43 C44 1.526(4)
C59 C60 1.539(4)
C44 C45 1.520(4)
C45 C46 1.529(4)
C67 C68 1.507(4)
C37 C38 1.521(5)
C32 C33 1.503(4)
C47 C48 1.516(5)
C47 C46 1.522(5)
C60 C61 1.511(4)
C61 C62 1.524(4)
C77 C78 1.514(5)
C68 C69 1.506(5)
C78 C79 1.517(5)
C69 C70 1.506(5)
C52 C53 1.510(5)
C38 C39 1.497(5)
C39 C40 1.523(5)
C70 C71 1.535(6)
C48 C49 1.523(5)
C72 C71 1.471(6)
C72 C73 1.534(5)
C79 C80 1.541(6)
C63 C64 1.458(6)
C63 C62 1.558(5)
C53 C54B 1.217(11)
C53 C54A 1.726(10)
C40 C41 1.488(6)
C65 C64 1.479(6)
C80 C81 1.440(7)
C57 C56A 1.539(14)
C57 C56B 1.559(15)
C55A C56A 1.266(16)
C55A C54A 1.530(10)
C55B C56B 1.073(18)
C55B C54B 1.508(13)

loop_
_geom_torsion_atom_site_label_1
_geom_torsion_atom_site_label_2
_geom_torsion_atom_site_label_3
_geom_torsion_atom_site_label_4
_geom_torsion
C8 C9 C10 C11 -0.1(4)
C8 C9 C10 C14 -179.6(2)
C19 C18 C17 C22 -0.6(4)
C19 C18 C17 C16 177.8(2)
C9 C10 C11 C12 -0.5(4)
C14 C10 C11 C12 179.0(2)
C13 C12 C11 C10 0.2(4)
C11 C12 C13 C8 0.7(4)
C11 C12 C13 C2 -179.0(3)
C19 C20 C21 C22 -1.6(4)
C20 C21 C22 C17 -0.1(4)
C20 C21 C22 C4 -179.9(3)
C18 C17 C22 C21 1.1(4)
C16 C17 C22 C21 -177.5(2)
C18 C17 C22 C4 -179.0(2)
C16 C17 C22 C4 2.4(3)
C8 C7 C34 C35 -69.1(3)
C1 C7 C34 C35 42.4(3)
C42 C7 C34 C35 171.8(2)
C26 C25 C66 C67 -63.0(3)
C5 C25 C66 C67 48.1(3)
C74 C25 C66 C67 178.1(2)
C21 C20 C19 C18 2.1(4)
C21 C20 C19 C23 -176.7(2)
C17 C18 C19 C20 -1.0(4)
C17 C18 C19 C23 177.9(2)
C11 C10 C14 O1 -176.4(3)
C9 C10 C14 O1 3.0(4)
C11 C10 C14 C15 4.0(4)
C9 C10 C14 C15 -176.6(2)
C26 C25 C74 C75 73.1(3)
C5 C25 C74 C75 -38.3(3)
C66 C25 C74 C75 -167.7(2)
C8 C7 C42 C43 74.3(3)
C1 C7 C42 C43 -36.9(3)
C34 C7 C42 C43 -167.3(2)
C21 C22 C4 C5 0.2(5)
C17 C22 C4 C5 -179.7(2)
C21 C22 C4 C3 -179.3(3)
C17 C22 C4 C3 0.8(3)
C3 C4 C5 C6 0.5(4)
C22 C4 C5 C6 -179.0(2)
C3 C4 C5 C25 -179.4(2)
C22 C4 C5 C25 1.2(4)
C26 C25 C5 C4 179.9(2)
C74 C25 C5 C4 -64.5(3)
C66 C25 C5 C4 64.3(3)
C26 C25 C5 C6 0.0(3)
C74 C25 C5 C6 115.6(2)
C66 C25 C5 C6 -115.6(2)
C10 C9 C8 C13 1.1(4)
C10 C9 C8 C7 179.4(2)
C12 C13 C8 C9 -1.3(4)
C2 C13 C8 C9 178.4(2)
C12 C13 C8 C7 -179.9(2)
C2 C13 C8 C7 -0.2(3)
C1 C7 C8 C9 -177.1(2)
C34 C7 C8 C9 -56.8(3)
C42 C7 C8 C9 64.5(3)
C1 C7 C8 C13 1.4(3)
C34 C7 C8 C13 121.7(2)
C42 C7 C8 C13 -117.0(2)
C7 C34 C35 C36 173.8(2)
C12 C13 C2 C3 -3.0(5)
C8 C13 C2 C3 177.3(3)
C12 C13 C2 C1 178.4(3)
C8 C13 C2 C1 -1.2(3)
C18 C17 C16 C3 177.2(2)
C22 C17 C16 C3 -4.3(3)
C18 C17 C16 C50 -65.2(3)
C22 C17 C16 C50 113.3(2)
C18 C17 C16 C58 52.7(3)
C22 C17 C16 C58 -128.8(2)
C51 C50 C16 C17 -60.1(3)
C51 C50 C16 C3 50.8(3)
C51 C50 C16 C58 -179.5(2)
C59 C58 C16 C17 88.0(3)
C59 C58 C16 C3 -26.8(3)
C59 C58 C16 C50 -153.4(2)
C1 C2 C3 C4 -0.7(4)
C13 C2 C3 C4 -179.1(2)
C1 C2 C3 C16 -176.9(2)
C13 C2 C3 C16 4.8(4)
C5 C4 C3 C2 -0.1(4)
C22 C4 C3 C2 179.5(2)
C5 C4 C3 C16 176.8(2)
C22 C4 C3 C16 -3.7(3)
C17 C16 C3 C2 -178.8(2)
C50 C16 C3 C2 65.6(3)
C58 C16 C3 C2 -59.1(3)
C17 C16 C3 C4 4.8(2)
C50 C16 C3 C4 -110.8(2)
C58 C16 C3 C4 124.5(2)
C26 C31 C30 C29 0.6(4)
C6 C31 C30 C29 -179.7(3)
C4 C5 C6 C1 -0.1(4)
C25 C5 C6 C1 179.8(2)
C4 C5 C6 C31 179.5(2)
C25 C5 C6 C31 -0.6(3)
C30 C31 C6 C1 0.8(5)
C26 C31 C6 C1 -179.5(3)
C30 C31 C6 C5 -178.8(3)
C26 C31 C6 C5 0.9(3)
C5 C6 C1 C2 -0.7(4)
C31 C6 C1 C2 179.8(3)
C5 C6 C1 C7 176.5(2)
C31 C6 C1 C7 -3.1(5)
C3 C2 C1 C6 1.1(4)
C13 C2 C1 C6 179.8(2)
C3 C2 C1 C7 -176.6(2)
C13 C2 C1 C7 2.2(3)
C8 C7 C1 C6 -179.5(2)
C34 C7 C1 C6 65.3(3)
C42 C7 C1 C6 -63.9(3)
C8 C7 C1 C2 -2.2(3)
C34 C7 C1 C2 -117.4(2)
C42 C7 C1 C2 113.5(2)
C28 C27 C26 C31 1.5(5)
C28 C27 C26 C25 -179.0(3)
C30 C31 C26 C27 -1.6(4)
C6 C31 C26 C27 178.6(3)
C30 C31 C26 C25 178.8(2)
C6 C31 C26 C25 -1.0(3)
C5 C25 C26 C27 -179.0(3)
C74 C25 C26 C27 61.2(4)
C66 C25 C26 C27 -60.1(4)
C5 C25 C26 C31 0.6(3)
C74 C25 C26 C31 -119.3(2)
C66 C25 C26 C31 119.5(2)
C34 C35 C36 C37 170.3(2)
C20 C19 C23 O2 166.0(3)
C18 C19 C23 O2 -12.8(4)
C20 C19 C23 C24 -14.1(4)
C18 C19 C23 C24 167.1(3)
C26 C27 C28 C29 -0.4(5)
C26 C27 C28 C32 179.6(3)
C31 C30 C29 C28 0.4(5)
C27 C28 C29 C30 -0.6(5)
C32 C28 C29 C30 179.4(3)
C77 C76 C75 C74 -175.7(3)
C25 C74 C75 C76 -172.4(2)
C16 C50 C51 C52 176.9(2)
C7 C42 C43 C44 -174.2(2)
C16 C58 C59 C60 -172.2(2)
C42 C43 C44 C45 -173.1(3)
C43 C44 C45 C46 -177.3(3)
C25 C66 C67 C68 173.5(2)
C35 C36 C37 C38 -174.1(3)
C27 C28 C32 O3 10.3(6)
C29 C28 C32 O3 -169.6(4)
C27 C28 C32 C33 -170.1(3)
C29 C28 C32 C33 10.0(5)
C58 C59 C60 C61 -51.0(3)
C59 C60 C61 C62 -179.8(3)
C75 C76 C77 C78 176.6(3)
C66 C67 C68 C69 -177.8(3)
C76 C77 C78 C79 176.4(3)
C48 C47 C46 C45 -178.2(3)
C44 C45 C46 C47 -178.7(3)
C67 C68 C69 C70 173.4(3)
C50 C51 C52 C53 178.9(3)
C36 C37 C38 C39 175.0(3)
C37 C38 C39 C40 178.7(3)
C68 C69 C70 C71 -177.7(3)
C46 C47 C48 C49 178.1(4)
C77 C78 C79 C80 169.6(4)
C60 C61 C62 C63 -164.9(3)
C64 C63 C62 C61 174.0(4)
C73 C72 C71 C70 169.7(4)
C69 C70 C71 C72 58.5(5)
C51 C52 C53 C54B -86.7(8)
C51 C52 C53 C54A -64.4(5)
C38 C39 C40 C41 -179.0(4)
C78 C79 C80 C81 54.7(6)
C62 C63 C64 C65 -178.9(5)
C54A C55A C56A C57 -156.4(9)
C56B C57 C56A C55A 82(2)
C54B C55B C56B C57 146.3(15)
C56A C57 C56B C55B -84(3)
C56A C55A C54A C53 95.7(12)
C54B C53 C54A C55A -55.5(17)
C52 C53 C54A C55A -175.5(6)
C52 C53 C54B C55B -168.1(6)
C54A C53 C54B C55B 122(2)
C56B C55B C54B C53 139.0(17)
